data_4320594
loop_
_publ_author_name
'A. Chandrasekaran'
'Roberta O. Day'
'Robert R. Holmes'

_publ_section_title
;
 Coordination of Carbonyl and Carboxyl Oxygen Atoms with Phosphorus in the
 Presence of Hydrogen Bonding. P-O Donor Action
;
_journal_name_full 'Inorganic Chemistry'
_journal_page_first 6229
_journal_page_last 6238
_journal_paper_doi 10.1021/ic010600e
_journal_volume 40
_journal_year 2001
_chemical_formula_sum 'C19 H15 O2 P'
_chemical_formula_weight 306.28
_chemical_name_systematic
;
  ?
;
_space_group_IT_number 2
_symmetry_cell_setting triclinic
_symmetry_space_group_name_Hall '-P 1'
_symmetry_space_group_name_H-M 'P -1'
_atom_sites_solution_hydrogens geom
_atom_sites_solution_primary direct
_atom_sites_solution_secondary difmap
_audit_creation_method SHELXL
_cell_angle_alpha 95.596(3)
_cell_angle_beta 100.257(3)
_cell_angle_gamma 100.286(3)
_cell_formula_units_Z 2
_cell_length_a 5.6355(3)
_cell_length_b 11.1435(6)
_cell_length_c 13.2057(7)
_cell_measurement_temperature 293(2)
_cell_volume 795.75(7)
_computing_structure_refinement 'SHELXL-93 (Sheldrick, 1993)'
_computing_structure_solution 'SHELXS-86 (Sheldrick, 1990)'
_diffrn_ambient_temperature 293(2)
_diffrn_measurement_device 'Nonius KappaCCD area detector'
_diffrn_radiation_monochromator graphite
_diffrn_radiation_source 'fine-focus sealed tube'
_diffrn_radiation_type MoK\a
_diffrn_radiation_wavelength 0.71073
_diffrn_reflns_av_R_equivalents 0.0222
_diffrn_reflns_av_sigmaI/netI 0.0376
_diffrn_reflns_limit_h_max 5
_diffrn_reflns_limit_h_min -6
_diffrn_reflns_limit_k_max 13
_diffrn_reflns_limit_k_min -13
_diffrn_reflns_limit_l_max 15
_diffrn_reflns_limit_l_min -15
_diffrn_reflns_number 4821
_diffrn_reflns_theta_max 25.09
_diffrn_reflns_theta_min 4.35
_exptl_absorpt_coefficient_mu 0.177
_exptl_crystal_colour colorless
_exptl_crystal_density_diffrn 1.278
_exptl_crystal_F_000 320
_exptl_crystal_size_max 0.45
_exptl_crystal_size_mid 0.25
_exptl_crystal_size_min 0.05
_refine_diff_density_max 0.166
_refine_diff_density_min -0.197
_refine_diff_density_rms 0.035
_refine_ls_extinction_method none
_refine_ls_goodness_of_fit_all 1.468
_refine_ls_goodness_of_fit_obs 1.523
_refine_ls_matrix_type full
_refine_ls_number_parameters 203
_refine_ls_number_reflns 2813
_refine_ls_number_restraints 0
_refine_ls_restrained_S_all 1.469
_refine_ls_restrained_S_obs 1.523
_refine_ls_R_factor_all 0.0547
_refine_ls_R_factor_obs 0.0399
_refine_ls_shift/esd_max 0.001
_refine_ls_shift/esd_mean 0.000
_refine_ls_structure_factor_coef Fsqd
_refine_ls_weighting_details 'w=1/[\s^2^(Fo^2^)+(0.0430P)^2^+0.0000P] where P=(Fo^2^+2Fc^2^)/3'
_refine_ls_weighting_scheme calc
_refine_ls_wR_factor_all 0.1142
_refine_ls_wR_factor_obs 0.1049
_reflns_number_observed 2253
_reflns_number_total 2814
_reflns_observed_criterion >2sigma(I)
_cod_data_source_file ic010600e_4.cif
_cod_data_source_block aco3(3)
_cod_depositor_comments
;
The following automatic conversions were performed:

'_symmetry_cell_setting' value 'Triclinic' changed to 'triclinic'
according to the built-in table from CIF Core dictionary named
'cif_core.dic' version 2.4.1 from 2010-06-29.

Automatic conversion script
Id: cif_fix_values 1646 2011-03-28 12:23:43Z adriana 

The following automatic conversions were performed:

'_refine_ls_weighting_scheme' value 'calc
w=1/[\s^2^(Fo^2^)+(0.0430P)^2^+0.0000P] where P=(Fo^2^+2Fc^2^)/3' was
changed to 'calc'. New tag '_refine_ls_weighting_details' was
created. The value of the new tag was set to
'w=1/[\s^2^(Fo^2^)+(0.0430P)^2^+0.0000P] where P=(Fo^2^+2Fc^2^)/3'.

Automatic conversion script
Id: cif_fix_values 3143 2015-03-26 13:38:13Z robertas 
;
_cod_database_code 4320594

loop_
_symmetry_equiv_pos_as_xyz
'x, y, z'
'-x, -y, -z'

loop_
_atom_site_aniso_label
_atom_site_aniso_U_11
_atom_site_aniso_U_22
_atom_site_aniso_U_33
_atom_site_aniso_U_23
_atom_site_aniso_U_13
_atom_site_aniso_U_12
P 0.0463(3) 0.0508(3) 0.0457(3) -0.0014(2) 0.0074(2) 0.0048(2)
O1 0.0779(9) 0.0534(9) 0.0552(8) -0.0068(7) -0.0044(7) 0.0114(7)
O2 0.0962(12) 0.0654(10) 0.0614(9) -0.0211(8) -0.0109(9) 0.0238(9)
C1 0.0505(10) 0.0421(10) 0.0498(10) 0.0037(8) 0.0100(8) 0.0016(8)
C2 0.0581(11) 0.0487(12) 0.0658(12) 0.0003(9) 0.0020(10) 0.0043(9)
C3 0.0623(12) 0.0545(13) 0.085(2) 0.0070(11) 0.0017(11) 0.0139(10)
C4 0.0771(14) 0.0531(13) 0.086(2) 0.0079(11) 0.0205(13) 0.0206(11)
C5 0.0776(14) 0.0491(12) 0.0581(12) 0.0013(9) 0.0167(11) 0.0109(10)
C6 0.0618(11) 0.0444(11) 0.0487(10) 0.0047(8) 0.0163(9) 0.0053(8)
C7 0.0675(12) 0.0498(12) 0.0439(10) -0.0025(8) 0.0112(9) 0.0052(10)
C8 0.0466(9) 0.0474(10) 0.0417(9) -0.0021(7) 0.0004(7) 0.0067(8)
C9 0.0790(14) 0.0550(13) 0.0618(12) 0.0048(10) 0.0264(11) 0.0139(10)
C10 0.090(2) 0.073(2) 0.0586(13) 0.0051(11) 0.0260(12) 0.0007(13)
C11 0.096(2) 0.065(2) 0.0548(13) 0.0159(11) 0.0002(12) -0.0049(13)
C12 0.091(2) 0.0616(15) 0.087(2) 0.0192(12) 0.0035(14) 0.0218(13)
C13 0.0661(12) 0.0635(14) 0.0721(14) 0.0110(11) 0.0119(11) 0.0230(10)
C14 0.0527(10) 0.0471(11) 0.0460(10) 0.0012(8) 0.0062(8) 0.0104(8)
C15 0.0680(13) 0.0606(13) 0.0577(12) 0.0044(10) 0.0043(10) -0.0024(10)
C16 0.0809(15) 0.0542(14) 0.074(2) 0.0025(11) -0.0189(12) 0.0027(11)
C17 0.110(2) 0.080(2) 0.0461(12) -0.0072(11) -0.0119(13) 0.0401(15)
C18 0.092(2) 0.141(3) 0.0466(12) 0.0017(14) 0.0115(13) 0.033(2)
C19 0.0647(13) 0.098(2) 0.0533(12) 0.0076(11) 0.0149(10) 0.0159(12)

loop_
_atom_site_label
_atom_site_type_symbol
_atom_site_fract_x
_atom_site_fract_y
_atom_site_fract_z
_atom_site_U_iso_or_equiv
_atom_site_thermal_displace_type
_atom_site_occupancy
_atom_site_calc_flag
_atom_site_refinement_flags
_atom_site_disorder_group
P P 0.04827(8) 0.81816(5) 0.19704(4) 0.0490(2) Uani 1 d . .
O1 O 0.2953(3) 0.91878(13) 0.39943(11) 0.0656(4) Uani 1 d . .
O2 O 0.3162(3) 1.11049(15) 0.46931(12) 0.0788(5) Uani 1 d . .
H1 H 0.4453(55) 1.0933(27) 0.5160(24) 0.108(10) Uiso 1 d . .
C1 C -0.0987(3) 0.9473(2) 0.23335(14) 0.0486(4) Uani 1 d . .
C2 C -0.2982(4) 0.9734(2) 0.1667(2) 0.0602(5) Uani 1 d . .
H2 H -0.3607(4) 0.9231(2) 0.1037(2) 0.072 Uiso 1 calc R .
C3 C -0.4070(4) 1.0716(2) 0.1911(2) 0.0690(6) Uani 1 d . .
H3 H -0.5409(4) 1.0860(2) 0.1449(2) 0.083 Uiso 1 calc R .
C4 C -0.3168(4) 1.1480(2) 0.2835(2) 0.0706(6) Uani 1 d . .
H4 H -0.3921(4) 1.2128(2) 0.3008(2) 0.085 Uiso 1 calc R .
C5 C -0.1151(4) 1.1280(2) 0.3500(2) 0.0618(5) Uani 1 d . .
H5 H -0.0520(4) 1.1809(2) 0.4116(2) 0.074 Uiso 1 calc R .
C6 C -0.0032(4) 1.0294(2) 0.32647(14) 0.0518(5) Uani 1 d . .
C7 C 0.2131(4) 1.0131(2) 0.40110(14) 0.0552(5) Uani 1 d . .
C8 C -0.0723(3) 0.7003(2) 0.27252(13) 0.0472(4) Uani 1 d . .
C9 C -0.2544(4) 0.7080(2) 0.3295(2) 0.0639(5) Uani 1 d . .
H9 H -0.3304(4) 0.7756(2) 0.3285(2) 0.077 Uiso 1 calc R .
C10 C -0.3244(5) 0.6159(2) 0.3880(2) 0.0748(7) Uani 1 d . .
H10 H -0.4448(5) 0.6228(2) 0.4269(2) 0.090 Uiso 1 calc R .
C11 C -0.2169(5) 0.5148(2) 0.3887(2) 0.0759(7) Uani 1 d . .
H11 H -0.2636(5) 0.4535(2) 0.4284(2) 0.091 Uiso 1 calc R .
C12 C -0.0410(5) 0.5043(2) 0.3312(2) 0.0800(7) Uani 1 d . .
H12 H 0.0300(5) 0.4351(2) 0.3304(2) 0.096 Uiso 1 calc R .
C13 C 0.0304(4) 0.5965(2) 0.2743(2) 0.0661(6) Uani 1 d . .
H13 H 0.1513(4) 0.5888(2) 0.2359(2) 0.079 Uiso 1 calc R .
C14 C -0.1330(3) 0.7553(2) 0.06695(14) 0.0493(4) Uani 1 d . .
C15 C -0.3701(4) 0.6844(2) 0.0452(2) 0.0653(6) Uani 1 d . .
H15 H -0.4539(4) 0.6708(2) 0.0990(2) 0.078 Uiso 1 calc R .
C16 C -0.4825(5) 0.6340(2) -0.0553(2) 0.0757(7) Uani 1 d . .
H16 H -0.6413(5) 0.5870(2) -0.0689(2) 0.091 Uiso 1 calc R .
C17 C -0.3599(5) 0.6532(2) -0.1352(2) 0.0806(7) Uani 1 d . .
H17 H -0.4335(5) 0.6169(2) -0.2025(2) 0.097 Uiso 1 calc R .
C18 C -0.1304(5) 0.7255(3) -0.1158(2) 0.0931(9) Uani 1 d . .
H18 H -0.0498(5) 0.7410(3) -0.1702(2) 0.112 Uiso 1 calc R .
C19 C -0.0178(4) 0.7755(2) -0.0155(2) 0.0717(6) Uani 1 d . .
H19 H 0.1395(4) 0.8240(2) -0.0030(2) 0.086 Uiso 1 calc R .

loop_
_atom_type_symbol
_atom_type_description
_atom_type_scat_dispersion_real
_atom_type_scat_dispersion_imag
_atom_type_scat_source
C C 0.0033 0.0016 'International Tables Vol C Tables 4.2.6.8 and 6.1.1.4'
H H 0.0000 0.0000 'International Tables Vol C Tables 4.2.6.8 and 6.1.1.4'
O O 0.0106 0.0060 'International Tables Vol C Tables 4.2.6.8 and 6.1.1.4'
P P 0.1023 0.0942 'International Tables Vol C Tables 4.2.6.8 and 6.1.1.4'

loop_
_geom_angle_atom_site_label_1
_geom_angle_atom_site_label_2
_geom_angle_atom_site_label_3
_geom_angle
_geom_angle_site_symmetry_1
_geom_angle_site_symmetry_3
_geom_angle_publ_flag
C8 P C1 102.66(8) . . ?
C14 P C1 102.22(9) . . ?
C1 P O1 74.36(7) . . ?
C8 P C14 100.31(8) . . ?
C8 P O1 78.59(6) . . ?
C14 P O1 175.97(7) . . ?
C7 O1 H1 122.0(10) . 2_676 ?
C7 O1 P 96.08(12) . . ?
H1 O1 P 137.8(9) 2_676 . ?
C2 C1 C6 116.9(2) . . ?
C2 C1 P 121.26(14) . . ?
C6 C1 P 121.73(15) . . ?
C3 C2 C1 122.3(2) . . ?
C4 C3 C2 120.0(2) . . ?
C5 C4 C3 119.6(2) . . ?
C4 C5 C6 121.0(2) . . ?
C5 C6 C1 120.1(2) . . ?
C5 C6 C7 118.3(2) . . ?
C1 C6 C7 121.5(2) . . ?
O1 C7 O2 122.0(2) . . ?
O1 C7 C6 123.7(2) . . ?
O2 C7 C6 114.3(2) . . ?
C13 C8 C9 117.5(2) . . ?
C13 C8 P 117.27(15) . . ?
C9 C8 P 125.2(2) . . ?
C8 C9 C10 120.6(2) . . ?
C11 C10 C9 120.3(2) . . ?
C12 C11 C10 120.0(2) . . ?
C11 C12 C13 119.6(2) . . ?
C12 C13 C8 122.0(2) . . ?
C19 C14 C15 117.7(2) . . ?
C19 C14 P 116.65(15) . . ?
C15 C14 P 125.60(15) . . ?
C16 C15 C14 120.7(2) . . ?
C17 C16 C15 120.1(2) . . ?
C18 C17 C16 120.0(2) . . ?
C17 C18 C19 119.9(2) . . ?
C18 C19 C14 121.6(2) . . ?

loop_
_geom_bond_atom_site_label_1
_geom_bond_atom_site_label_2
_geom_bond_distance
_geom_bond_site_symmetry_2
_geom_bond_publ_flag
P C1 1.849(2) . ?
P C8 1.833(2) . ?
P C14 1.836(2) . ?
P O1 2.8057(14) . ?
O1 C7 1.222(2) . ?
O1 H1 1.71(3) 2_676 ?
O2 C7 1.313(2) . ?
C1 C2 1.392(3) . ?
C1 C6 1.417(3) . ?
C2 C3 1.385(3) . ?
C3 C4 1.376(3) . ?
C4 C5 1.373(3) . ?
C5 C6 1.397(3) . ?
C6 C7 1.475(3) . ?
C8 C13 1.383(3) . ?
C8 C9 1.386(3) . ?
C9 C10 1.388(3) . ?
C10 C11 1.371(4) . ?
C11 C12 1.366(3) . ?
C12 C13 1.375(3) . ?
C14 C19 1.379(3) . ?
C14 C15 1.391(3) . ?
C15 C16 1.381(3) . ?
C16 C17 1.373(4) . ?
C17 C18 1.362(4) . ?
C18 C19 1.378(3) . ?
